data_7017505
loop_
_publ_author_name
'Paulose, Tressia A. P.'
'Wu, Shih-Chang'
'Olson, Jeremy A.'
'Chau, Tony'
'Theaker, Nikki'
'Hassler, Matt'
'Quail, J. Wilson'
'Foley, Stephen R.'

_publ_section_title
;
 Bis-diimidazolylidine complexes of nickel: investigations into nickel
 catalyzed coupling reactions.
;
_journal_issue 1
_journal_name_full 'Dalton transactions (Cambridge, England : 2003)'
_journal_page_first 251
_journal_page_last 260
_journal_paper_doi 10.1039/c1dt10858a
_journal_volume 41
_journal_year 2012
_chemical_formula_moiety 'C70 H100 Br2 N12 Ni O4'
_chemical_formula_sum 'C70 H100 Br2 N12 Ni O4'
_chemical_formula_weight 1392.15
_chemical_name_systematic
;
?
;
_space_group_IT_number 2
_symmetry_cell_setting triclinic
_symmetry_space_group_name_Hall '-P 1'
_symmetry_space_group_name_H-M 'P -1'
_atom_sites_solution_hydrogens geom
_atom_sites_solution_primary direct
_atom_sites_solution_secondary difmap
_audit_creation_method SHELXL-97
_cell_angle_alpha 80.971(2)
_cell_angle_beta 69.9533(15)
_cell_angle_gamma 73.8540(16)
_cell_formula_units_Z 1
_cell_length_a 11.8395(3)
_cell_length_b 13.6055(4)
_cell_length_c 13.8460(3)
_cell_measurement_reflns_used 8569
_cell_measurement_temperature 173(2)
_cell_measurement_theta_max 27.485
_cell_measurement_theta_min 0.998
_cell_volume 2007.88(9)
_computing_cell_refinement 'HKL Scalepack (Otwinowski & Minor 1997)'
_computing_data_collection 'Collect (Nonius BV, 1998)'
_computing_data_reduction 'HKL Denzo and Scalepack (Otwinowski & Minor 1997)'
_computing_molecular_graphics 'Ortep-3 for Windows (Farrugia, 1997)'
_computing_publication_material 'PLATON. (Spek, 2009)'
_computing_structure_refinement 'SHELXL-97 (Sheldrick, 1997)'
_computing_structure_solution 'SIR97 (Altomare et al., 1997)'
_diffrn_ambient_temperature 173(2)
_diffrn_detector_area_resol_mean 9
_diffrn_measured_fraction_theta_full 0.994
_diffrn_measured_fraction_theta_max 0.994
_diffrn_measurement_device 'Nonius KappaCCD'
_diffrn_measurement_method '\f scans and \w scans with \k offsets'
_diffrn_radiation_monochromator 'horizonally mounted graphite crystal'
_diffrn_radiation_source 'fine-focus sealed tube'
_diffrn_radiation_type MoK\a
_diffrn_radiation_wavelength 0.71073
_diffrn_reflns_av_R_equivalents 0.0599
_diffrn_reflns_av_sigmaI/netI 0.0570
_diffrn_reflns_limit_h_max 15
_diffrn_reflns_limit_h_min -15
_diffrn_reflns_limit_k_max 16
_diffrn_reflns_limit_k_min -17
_diffrn_reflns_limit_l_max 17
_diffrn_reflns_limit_l_min -17
_diffrn_reflns_number 29325
_diffrn_reflns_theta_full 27.53
_diffrn_reflns_theta_max 27.53
_diffrn_reflns_theta_min 3.12
_diffrn_standards_decay_% 0
_diffrn_standards_interval_count 0
_diffrn_standards_interval_time 0
_diffrn_standards_number 0
_exptl_absorpt_coefficient_mu 1.285
_exptl_absorpt_correction_T_max 0.773
_exptl_absorpt_correction_T_min 0.742
_exptl_absorpt_correction_type multi-scan
_exptl_absorpt_process_details 'Shelxtl 6.10 (Bruker-AXS, 2000)'
_exptl_crystal_colour colourless
_exptl_crystal_density_diffrn 1.151
_exptl_crystal_density_method 'not measured'
_exptl_crystal_description block
_exptl_crystal_F_000 734
_exptl_crystal_size_max 0.25
_exptl_crystal_size_mid 0.25
_exptl_crystal_size_min 0.20
_platon_squeeze_details
;
;
_refine_diff_density_max 0.596
_refine_diff_density_min -0.777
_refine_diff_density_rms 0.076
_refine_ls_extinction_method none
_refine_ls_goodness_of_fit_ref 1.045
_refine_ls_hydrogen_treatment constr
_refine_ls_matrix_type full
_refine_ls_number_parameters 444
_refine_ls_number_reflns 9199
_refine_ls_number_restraints 24
_refine_ls_restrained_S_all 1.066
_refine_ls_R_factor_all 0.0711
_refine_ls_R_factor_gt 0.0495
_refine_ls_shift/su_max 0.001
_refine_ls_shift/su_mean 0.000
_refine_ls_structure_factor_coef Fsqd
_refine_ls_weighting_details 'calc w=1/[\s^2^(Fo^2^)+(0.0703P)^2^+0.4068P] where P=(Fo^2^+2Fc^2^)/3'
_refine_ls_weighting_scheme calc
_refine_ls_wR_factor_gt 0.1241
_refine_ls_wR_factor_ref 0.1347
_reflns_number_gt 6829
_reflns_number_total 9199
_reflns_threshold_expression >2\s(I)
_cod_data_source_file c1dt10858a.txt
_cod_data_source_block 1165
_cod_database_code 7017505

loop_
_symmetry_equiv_pos_as_xyz
'x, y, z'
'-x, -y, -z'

loop_
_atom_site_label
_atom_site_type_symbol
_atom_site_fract_x
_atom_site_fract_y
_atom_site_fract_z
_atom_site_U_iso_or_equiv
_atom_site_adp_type
_atom_site_occupancy
_atom_site_symmetry_multiplicity
_atom_site_calc_flag
_atom_site_refinement_flags
_atom_site_disorder_assembly
_atom_site_disorder_group
Ni1 Ni 0.0000 0.0000 1.0000 0.02075(11) Uani 1 2 d S . .
Br1 Br 0.66255(3) 1.00723(2) 0.69992(2) 0.03838(11) Uani 1 1 d . . .
N1 N 0.26924(19) -0.00022(17) 0.90069(17) 0.0252(5) Uani 1 1 d . . .
N2 N 0.20403(19) -0.00234(17) 1.06463(17) 0.0244(4) Uani 1 1 d . . .
N3 N 0.0106(2) 0.09008(17) 1.16777(16) 0.0253(5) Uani 1 1 d . . .
N4 N -0.1353(2) 0.18998(17) 1.11610(17) 0.0272(5) Uani 1 1 d . . .
C1 C 0.2467(2) 0.1287(2) 0.7566(2) 0.0290(6) Uani 1 1 d . . .
C2 C 0.1263(3) 0.1868(2) 0.7715(2) 0.0362(7) Uani 1 1 d . . .
H2 H 0.0589 0.1561 0.8065 0.043 Uiso 1 1 calc R . .
C3 C 0.1034(3) 0.2890(3) 0.7360(2) 0.0410(7) Uani 1 1 d . . .
H3 H 0.0198 0.3264 0.7466 0.049 Uiso 1 1 calc R . .
C4 C 0.1982(3) 0.33991(19) 0.6850(2) 0.0384(7) Uani 1 1 d D A .
C5 C 0.3181(3) 0.2787(2) 0.6727(3) 0.0416(7) Uani 1 1 d . . .
H5 H 0.3861 0.3089 0.6387 0.050 Uiso 1 1 calc R . .
C6 C 0.3426(3) 0.1766(2) 0.7075(2) 0.0375(7) Uani 1 1 d . . .
H6 H 0.4259 0.1390 0.6977 0.045 Uiso 1 1 calc R . .
C7 C 0.2743(3) 0.0164(2) 0.7917(2) 0.0306(6) Uani 1 1 d . . .
H7A H 0.2135 -0.0153 0.7819 0.037 Uiso 1 1 calc R . .
H7B H 0.3578 -0.0180 0.7484 0.037 Uiso 1 1 calc R . .
C8 C 0.3706(3) -0.0066(2) 0.9319(2) 0.0327(6) Uani 1 1 d . . .
H8 H 0.4531 -0.0088 0.8884 0.039 Uiso 1 1 calc R . .
C9 C 0.3297(2) -0.0090(2) 1.0357(2) 0.0311(6) Uani 1 1 d . . .
H9 H 0.3775 -0.0142 1.0800 0.037 Uiso 1 1 calc R . .
C10 C 0.1655(2) 0.00093(19) 0.98258(19) 0.0235(5) Uani 1 1 d . . .
C12 C -0.0406(3) 0.1703(2) 1.2319(2) 0.0329(6) Uani 1 1 d . . .
H12 H -0.0156 0.1795 1.2874 0.040 Uiso 1 1 calc R . .
C11 C 0.1174(2) 0.0058(2) 1.1694(2) 0.0270(5) Uani 1 1 d . . .
H11A H 0.0908 -0.0591 1.1943 0.032 Uiso 1 1 calc R . .
H11B H 0.1578 0.0188 1.2163 0.032 Uiso 1 1 calc R . .
C13 C -0.1325(3) 0.2324(2) 1.1999(2) 0.0347(6) Uani 1 1 d . . .
H13 H -0.1859 0.2940 1.2291 0.042 Uiso 1 1 calc R . .
C14 C -0.0473(2) 0.10079(19) 1.0963(2) 0.0240(5) Uani 1 1 d . . .
C15 C -0.2253(3) 0.2361(2) 1.0595(2) 0.0332(6) Uani 1 1 d . . .
H15A H -0.3063 0.2211 1.0998 0.040 Uiso 1 1 calc R . .
H15B H -0.1963 0.2045 0.9928 0.040 Uiso 1 1 calc R . .
C16 C -0.2415(3) 0.3503(2) 1.0400(2) 0.0311(6) Uani 1 1 d . . .
C17 C -0.3579(3) 0.4162(2) 1.0713(3) 0.0402(7) Uani 1 1 d . . .
H17 H -0.4277 0.3889 1.1082 0.048 Uiso 1 1 calc R . .
C18 C -0.3746(3) 0.5215(2) 1.0497(3) 0.0426(8) Uani 1 1 d . . .
H18 H -0.4559 0.5645 1.0711 0.051 Uiso 1 1 calc R . .
C19 C -0.2753(3) 0.5655(2) 0.9977(2) 0.0318(6) Uani 1 1 d . . .
C20 C -0.1583(3) 0.4981(2) 0.9678(2) 0.0375(7) Uani 1 1 d . . .
H20 H -0.0880 0.5253 0.9332 0.045 Uiso 1 1 calc R . .
C21 C -0.1416(3) 0.3933(2) 0.9870(2) 0.0367(7) Uani 1 1 d . . .
H21 H -0.0608 0.3499 0.9636 0.044 Uiso 1 1 calc R . .
C22 C 0.1729(3) 0.4496(2) 0.6457(2) 0.0454(8) Uani 1 1 d D . .
C23A C 0.0357(5) 0.4825(5) 0.6484(7) 0.072(3) Uani 0.481(8) 1 d PD A 1
H23A H -0.0178 0.4704 0.7187 0.107 Uiso 0.481(8) 1 calc PR A 1
H23B H 0.0234 0.4424 0.6016 0.107 Uiso 0.481(8) 1 calc PR A 1
H23C H 0.0147 0.5556 0.6267 0.107 Uiso 0.481(8) 1 calc PR A 1
C24A C 0.2492(8) 0.4620(5) 0.5366(4) 0.092(5) Uani 0.481(8) 1 d PDU A 1
H24A H 0.2177 0.5304 0.5074 0.138 Uiso 0.481(8) 1 calc PR A 1
H24B H 0.2450 0.4097 0.4975 0.138 Uiso 0.481(8) 1 calc PR A 1
H24C H 0.3354 0.4541 0.5328 0.138 Uiso 0.481(8) 1 calc PR A 1
C25A C 0.1889(8) 0.5150(4) 0.7127(6) 0.066(3) Uani 0.481(8) 1 d PD A 1
H25A H 0.2752 0.5200 0.6894 0.099 Uiso 0.481(8) 1 calc PR A 1
H25B H 0.1676 0.4849 0.7838 0.099 Uiso 0.481(8) 1 calc PR A 1
H25C H 0.1343 0.5835 0.7097 0.099 Uiso 0.481(8) 1 calc PR A 1
C23B C 0.0794(6) 0.5164(4) 0.7268(4) 0.069(3) Uani 0.519(8) 1 d PD A 2
H23D H 0.1061 0.5052 0.7881 0.103 Uiso 0.519(8) 1 calc PR A 2
H23E H -0.0008 0.4994 0.7449 0.103 Uiso 0.519(8) 1 calc PR A 2
H23F H 0.0715 0.5884 0.7009 0.103 Uiso 0.519(8) 1 calc PR A 2
C24B C 0.1354(8) 0.4632(4) 0.5520(4) 0.076(4) Uani 0.519(8) 1 d PD A 2
H24D H 0.1263 0.5350 0.5250 0.113 Uiso 0.519(8) 1 calc PR A 2
H24E H 0.0561 0.4446 0.5693 0.113 Uiso 0.519(8) 1 calc PR A 2
H24F H 0.1987 0.4190 0.4999 0.113 Uiso 0.519(8) 1 calc PR A 2
C25B C 0.2928(5) 0.4872(5) 0.6159(7) 0.083(4) Uani 0.519(8) 1 d PD A 2
H25D H 0.2797 0.5567 0.5825 0.124 Uiso 0.519(8) 1 calc PR A 2
H25E H 0.3603 0.4410 0.5681 0.124 Uiso 0.519(8) 1 calc PR A 2
H25F H 0.3144 0.4879 0.6780 0.124 Uiso 0.519(8) 1 calc PR A 2
C26 C -0.2908(3) 0.6808(2) 0.9712(3) 0.0409(7) Uani 1 1 d . . .
C27 C -0.2019(4) 0.7180(3) 1.0066(3) 0.0532(9) Uani 1 1 d . . .
H27A H -0.1165 0.6816 0.9722 0.080 Uiso 1 1 calc R . .
H27B H -0.2207 0.7045 1.0814 0.080 Uiso 1 1 calc R . .
H27C H -0.2114 0.7919 0.9890 0.080 Uiso 1 1 calc R . .
C28 C -0.2597(6) 0.7010(3) 0.8542(4) 0.0839(16) Uani 1 1 d . . .
H28A H -0.3106 0.6710 0.8301 0.126 Uiso 1 1 calc R . .
H28B H -0.1719 0.6699 0.8210 0.126 Uiso 1 1 calc R . .
H28C H -0.2767 0.7752 0.8366 0.126 Uiso 1 1 calc R . .
C29 C -0.4219(4) 0.7416(3) 1.0238(5) 0.0822(17) Uani 1 1 d . . .
H29A H -0.4425 0.7272 1.0986 0.123 Uiso 1 1 calc R . .
H29B H -0.4806 0.7215 0.9997 0.123 Uiso 1 1 calc R . .
H29C H -0.4271 0.8150 1.0068 0.123 Uiso 1 1 calc R . .
O1 O 1.1386(3) 0.7353(2) 0.5320(3) 0.0741(8) Uani 1 1 d . . .
N5 N 0.9775(3) 0.8421(2) 0.4846(2) 0.0516(7) Uani 1 1 d . . .
C30 C 1.0952(4) 0.8117(3) 0.4836(3) 0.0560(9) Uani 1 1 d . . .
H30 H 1.1500 0.8525 0.4422 0.067 Uiso 1 1 calc R . .
C31 C 0.8904(4) 0.7799(3) 0.5395(4) 0.0713(12) Uani 1 1 d . . .
H31A H 0.9319 0.7191 0.5737 0.107 Uiso 1 1 calc R . .
H31B H 0.8598 0.7585 0.4907 0.107 Uiso 1 1 calc R . .
H31C H 0.8206 0.8200 0.5912 0.107 Uiso 1 1 calc R . .
C32 C 0.9328(5) 0.9374(3) 0.4300(3) 0.0715(13) Uani 1 1 d . . .
H32A H 0.9989 0.9741 0.4009 0.107 Uiso 1 1 calc R . .
H32B H 0.8613 0.9803 0.4780 0.107 Uiso 1 1 calc R . .
H32C H 0.9082 0.9222 0.3743 0.107 Uiso 1 1 calc R . .
O2 O 0.1794(2) 0.76526(19) 0.1862(2) 0.0527(6) Uani 1 1 d . . .
N6 N 0.3178(3) 0.6561(2) 0.2570(2) 0.0484(7) Uani 1 1 d . . .
C33 C 0.2608(3) 0.7484(3) 0.2259(3) 0.0454(8) Uani 1 1 d . . .
H33 H 0.2858 0.8059 0.2354 0.054 Uiso 1 1 calc R . .
C34 C 0.2837(4) 0.5650(3) 0.2457(4) 0.0662(11) Uani 1 1 d . . .
H34A H 0.2201 0.5491 0.3090 0.099 Uiso 1 1 calc R . .
H34B H 0.3569 0.5072 0.2331 0.099 Uiso 1 1 calc R . .
H34C H 0.2512 0.5772 0.1875 0.099 Uiso 1 1 calc R . .
C35 C 0.4047(4) 0.6467(4) 0.3123(4) 0.0799(14) Uani 1 1 d . . .
H35A H 0.4224 0.7135 0.3094 0.120 Uiso 1 1 calc R . .
H35B H 0.4817 0.5968 0.2805 0.120 Uiso 1 1 calc R . .
H35C H 0.3688 0.6235 0.3843 0.120 Uiso 1 1 calc R . .

loop_
_atom_site_aniso_label
_atom_site_aniso_U_11
_atom_site_aniso_U_22
_atom_site_aniso_U_33
_atom_site_aniso_U_23
_atom_site_aniso_U_13
_atom_site_aniso_U_12
Ni1 0.0202(2) 0.0180(2) 0.0258(2) -0.00279(17) -0.01006(18) -0.00310(17)
Br1 0.03385(17) 0.0477(2) 0.03517(17) -0.00668(13) -0.01487(13) -0.00510(13)
N1 0.0229(11) 0.0234(11) 0.0278(11) -0.0026(9) -0.0061(9) -0.0051(9)
N2 0.0218(10) 0.0236(11) 0.0287(11) 0.0018(9) -0.0115(9) -0.0045(8)
N3 0.0277(11) 0.0231(11) 0.0270(11) -0.0029(8) -0.0099(9) -0.0070(9)
N4 0.0296(12) 0.0197(11) 0.0318(12) -0.0047(9) -0.0109(10) -0.0023(9)
C1 0.0289(13) 0.0324(15) 0.0266(13) -0.0043(11) -0.0092(11) -0.0074(11)
C2 0.0299(14) 0.0403(17) 0.0380(15) 0.0010(13) -0.0099(13) -0.0109(12)
C3 0.0310(15) 0.0436(18) 0.0407(17) 0.0000(14) -0.0126(13) 0.0033(13)
C4 0.0451(17) 0.0345(16) 0.0300(14) -0.0004(12) -0.0124(13) -0.0012(13)
C5 0.0356(16) 0.0369(17) 0.0487(18) 0.0105(14) -0.0114(14) -0.0130(13)
C6 0.0269(14) 0.0356(16) 0.0455(17) 0.0057(13) -0.0091(13) -0.0082(12)
C7 0.0339(15) 0.0300(15) 0.0275(13) -0.0023(11) -0.0069(12) -0.0103(12)
C8 0.0224(13) 0.0335(15) 0.0429(16) -0.0035(12) -0.0096(12) -0.0085(11)
C9 0.0241(13) 0.0304(15) 0.0419(16) 0.0005(12) -0.0158(12) -0.0065(11)
C10 0.0275(13) 0.0166(12) 0.0276(12) -0.0001(9) -0.0106(10) -0.0056(10)
C12 0.0443(16) 0.0314(15) 0.0264(13) -0.0064(11) -0.0124(12) -0.0103(12)
C11 0.0282(13) 0.0289(14) 0.0248(12) -0.0002(10) -0.0114(11) -0.0054(11)
C13 0.0412(16) 0.0253(14) 0.0361(15) -0.0114(11) -0.0105(13) -0.0024(12)
C14 0.0241(12) 0.0193(12) 0.0290(13) -0.0013(10) -0.0090(10) -0.0052(10)
C15 0.0312(14) 0.0223(14) 0.0487(17) -0.0020(12) -0.0199(13) -0.0014(11)
C16 0.0307(14) 0.0208(13) 0.0427(16) -0.0035(11) -0.0164(12) -0.0005(11)
C17 0.0243(14) 0.0268(15) 0.063(2) -0.0014(14) -0.0082(14) -0.0047(11)
C18 0.0232(14) 0.0223(15) 0.073(2) -0.0030(14) -0.0105(14) 0.0027(11)
C19 0.0318(14) 0.0223(14) 0.0421(15) 0.0005(11) -0.0151(12) -0.0053(11)
C20 0.0292(15) 0.0317(16) 0.0481(17) 0.0010(13) -0.0108(13) -0.0055(12)
C21 0.0274(14) 0.0262(15) 0.0507(18) -0.0049(13) -0.0103(13) 0.0017(11)
C22 0.058(2) 0.0319(17) 0.0384(17) 0.0017(13) -0.0158(16) -0.0003(14)
C23A 0.092(7) 0.045(5) 0.086(7) 0.022(5) -0.054(6) -0.013(5)
C24A 0.137(11) 0.044(5) 0.041(5) 0.025(4) 0.011(6) -0.002(6)
C25A 0.096(8) 0.037(4) 0.072(6) -0.006(4) -0.036(6) -0.015(4)
C23B 0.092(7) 0.039(4) 0.061(5) -0.010(3) -0.001(5) -0.019(4)
C24B 0.149(11) 0.038(4) 0.062(6) 0.014(4) -0.071(7) -0.019(5)
C25B 0.069(6) 0.054(5) 0.129(10) 0.035(6) -0.052(6) -0.016(4)
C26 0.0414(17) 0.0243(15) 0.059(2) 0.0043(13) -0.0219(15) -0.0065(13)
C27 0.058(2) 0.0293(17) 0.083(3) -0.0015(17) -0.034(2) -0.0133(15)
C28 0.150(5) 0.040(2) 0.074(3) 0.020(2) -0.062(3) -0.021(3)
C29 0.043(2) 0.0222(17) 0.171(5) -0.001(2) -0.030(3) -0.0003(15)
O1 0.075(2) 0.0563(18) 0.086(2) -0.0003(16) -0.0300(17) -0.0059(15)
N5 0.0617(19) 0.0399(16) 0.0461(16) -0.0068(13) -0.0093(15) -0.0086(14)
C30 0.059(2) 0.047(2) 0.054(2) -0.0107(17) -0.0068(19) -0.0120(18)
C31 0.062(3) 0.056(3) 0.091(3) -0.015(2) -0.014(2) -0.016(2)
C32 0.096(3) 0.063(3) 0.053(2) -0.003(2) -0.035(2) -0.002(2)
O2 0.0535(15) 0.0423(14) 0.0678(16) 0.0010(12) -0.0328(13) -0.0054(11)
N6 0.0482(16) 0.0489(18) 0.0500(16) 0.0043(13) -0.0248(14) -0.0074(13)
C33 0.0493(19) 0.0391(18) 0.0495(19) -0.0068(14) -0.0165(16) -0.0102(15)
C34 0.072(3) 0.044(2) 0.079(3) 0.014(2) -0.030(2) -0.011(2)
C35 0.070(3) 0.108(4) 0.073(3) 0.001(3) -0.047(3) -0.011(3)

loop_
_atom_type_symbol
_atom_type_description
_atom_type_scat_dispersion_real
_atom_type_scat_dispersion_imag
_atom_type_scat_source
C C 0.0033 0.0016 'International Tables Vol C Tables 4.2.6.8 and 6.1.1.4'
H H 0.0000 0.0000 'International Tables Vol C Tables 4.2.6.8 and 6.1.1.4'
Br Br -0.2901 2.4595 'International Tables Vol C Tables 4.2.6.8 and 6.1.1.4'
N N 0.0061 0.0033 'International Tables Vol C Tables 4.2.6.8 and 6.1.1.4'
Ni Ni 0.3393 1.1124 'International Tables Vol C Tables 4.2.6.8 and 6.1.1.4'
O O 0.0106 0.0060 'International Tables Vol C Tables 4.2.6.8 and 6.1.1.4'

loop_
_geom_angle_atom_site_label_1
_geom_angle_atom_site_label_2
_geom_angle_atom_site_label_3
_geom_angle
_geom_angle_site_symmetry_1
_geom_angle_site_symmetry_3
C10 Ni1 C10 180.0 2_557 .
C10 Ni1 C14 86.25(11) 2_557 2_557
C10 Ni1 C14 93.75(11) . 2_557
C10 Ni1 C14 93.75(11) 2_557 .
C10 Ni1 C14 86.25(11) . .
C14 Ni1 C14 180.0 2_557 .
C10 N1 C8 111.3(2) . .
C10 N1 C7 125.6(2) . .
C8 N1 C7 122.7(2) . .
C10 N2 C9 112.1(2) . .
C10 N2 C11 121.7(2) . .
C9 N2 C11 126.2(2) . .
C14 N3 C12 111.5(2) . .
C14 N3 C11 121.9(2) . .
C12 N3 C11 126.5(2) . .
C14 N4 C13 110.6(2) . .
C14 N4 C15 125.7(2) . .
C13 N4 C15 123.6(2) . .
C6 C1 C2 118.0(3) . .
C6 C1 C7 120.3(3) . .
C2 C1 C7 121.7(3) . .
C3 C2 C1 120.7(3) . .
C3 C2 H2 119.7 . .
C1 C2 H2 119.7 . .
C2 C3 C4 122.9(3) . .
C2 C3 H3 118.6 . .
C4 C3 H3 118.6 . .
C5 C4 C3 114.4(2) . .
C5 C4 C22 122.9(3) . .
C3 C4 C22 122.6(2) . .
C6 C5 C4 123.4(3) . .
C6 C5 H5 118.3 . .
C4 C5 H5 118.3 . .
C5 C6 C1 120.5(3) . .
C5 C6 H6 119.7 . .
C1 C6 H6 119.7 . .
N1 C7 C1 112.3(2) . .
N1 C7 H7A 109.1 . .
C1 C7 H7A 109.1 . .
N1 C7 H7B 109.1 . .
C1 C7 H7B 109.1 . .
H7A C7 H7B 107.9 . .
C9 C8 N1 106.8(2) . .
C9 C8 H8 126.6 . .
N1 C8 H8 126.6 . .
C8 C9 N2 105.9(2) . .
C8 C9 H9 127.0 . .
N2 C9 H9 127.0 . .
N2 C10 N1 103.9(2) . .
N2 C10 Ni1 121.17(19) . .
N1 C10 Ni1 134.91(19) . .
C13 C12 N3 106.2(2) . .
C13 C12 H12 126.9 . .
N3 C12 H12 126.9 . .
N3 C11 N2 108.2(2) . .
N3 C11 H11A 110.1 . .
N2 C11 H11A 110.1 . .
N3 C11 H11B 110.1 . .
N2 C11 H11B 110.1 . .
H11A C11 H11B 108.4 . .
C12 C13 N4 107.3(2) . .
C12 C13 H13 126.3 . .
N4 C13 H13 126.3 . .
N3 C14 N4 104.3(2) . .
N3 C14 Ni1 121.01(18) . .
N4 C14 Ni1 134.7(2) . .
N4 C15 C16 111.9(2) . .
N4 C15 H15A 109.2 . .
C16 C15 H15A 109.2 . .
N4 C15 H15B 109.2 . .
C16 C15 H15B 109.2 . .
H15A C15 H15B 107.9 . .
C17 C16 C21 117.7(3) . .
C17 C16 C15 120.8(3) . .
C21 C16 C15 121.5(3) . .
C16 C17 C18 121.2(3) . .
C16 C17 H17 119.4 . .
C18 C17 H17 119.4 . .
C17 C18 C19 121.7(3) . .
C17 C18 H18 119.1 . .
C19 C18 H18 119.1 . .
C18 C19 C20 116.4(3) . .
C18 C19 C26 123.0(3) . .
C20 C19 C26 120.6(3) . .
C21 C20 C19 122.1(3) . .
C21 C20 H20 118.9 . .
C19 C20 H20 118.9 . .
C20 C21 C16 120.9(3) . .
C20 C21 H21 119.6 . .
C16 C21 H21 119.6 . .
C25A C22 C24B 137.5(4) . .
C25A C22 C24A 112.9(3) . .
C24B C22 C24A 51.5(4) . .
C25A C22 C4 110.9(3) . .
C24B C22 C4 111.6(3) . .
C24A C22 C4 110.8(3) . .
C25A C22 C23B 49.4(4) . .
C24B C22 C23B 111.2(3) . .
C24A C22 C23B 137.6(4) . .
C4 C22 C23B 111.6(3) . .
C25A C22 C25B 59.3(4) . .
C24B C22 C25B 107.2(3) . .
C24A C22 C25B 58.6(4) . .
C4 C22 C25B 108.9(3) . .
C23B C22 C25B 106.0(3) . .
C25A C22 C23A 107.8(3) . .
C24B C22 C23A 57.1(4) . .
C24A C22 C23A 106.9(3) . .
C4 C22 C23A 107.5(3) . .
C23B C22 C23A 60.3(4) . .
C25B C22 C23A 143.6(4) . .
C22 C23A H23A 109.5 . .
C22 C23A H23B 109.5 . .
C22 C23A H23C 109.5 . .
C22 C24A H24A 109.5 . .
C22 C24A H24B 109.5 . .
C22 C24A H24C 109.5 . .
C22 C25A H25A 109.5 . .
C22 C25A H25B 109.5 . .
C22 C25A H25C 109.5 . .
C22 C23B H23D 109.5 . .
C22 C23B H23E 109.5 . .
H23D C23B H23E 109.5 . .
C22 C23B H23F 109.5 . .
H23D C23B H23F 109.5 . .
H23E C23B H23F 109.5 . .
C22 C24B H24D 109.5 . .
C22 C24B H24E 109.5 . .
H24D C24B H24E 109.5 . .
C22 C24B H24F 109.5 . .
H24D C24B H24F 109.5 . .
H24E C24B H24F 109.5 . .
C22 C25B H25D 109.5 . .
C22 C25B H25E 109.5 . .
H25D C25B H25E 109.5 . .
C22 C25B H25F 109.5 . .
H25D C25B H25F 109.5 . .
H25E C25B H25F 109.5 . .
C29 C26 C19 112.1(3) . .
C29 C26 C27 107.8(3) . .
C19 C26 C27 109.6(3) . .
C29 C26 C28 109.6(4) . .
C19 C26 C28 108.6(3) . .
C27 C26 C28 109.1(3) . .
C26 C27 H27A 109.5 . .
C26 C27 H27B 109.5 . .
H27A C27 H27B 109.5 . .
C26 C27 H27C 109.5 . .
H27A C27 H27C 109.5 . .
H27B C27 H27C 109.5 . .
C26 C28 H28A 109.5 . .
C26 C28 H28B 109.5 . .
H28A C28 H28B 109.5 . .
C26 C28 H28C 109.5 . .
H28A C28 H28C 109.5 . .
H28B C28 H28C 109.5 . .
C26 C29 H29A 109.5 . .
C26 C29 H29B 109.5 . .
H29A C29 H29B 109.5 . .
C26 C29 H29C 109.5 . .
H29A C29 H29C 109.5 . .
H29B C29 H29C 109.5 . .
C30 N5 C31 120.7(3) . .
C30 N5 C32 121.3(4) . .
C31 N5 C32 118.0(4) . .
O1 C30 N5 125.3(4) . .
O1 C30 H30 117.3 . .
N5 C30 H30 117.3 . .
N5 C31 H31A 109.5 . .
N5 C31 H31B 109.5 . .
H31A C31 H31B 109.5 . .
N5 C31 H31C 109.5 . .
H31A C31 H31C 109.5 . .
H31B C31 H31C 109.5 . .
N5 C32 H32A 109.5 . .
N5 C32 H32B 109.5 . .
H32A C32 H32B 109.5 . .
N5 C32 H32C 109.5 . .
H32A C32 H32C 109.5 . .
H32B C32 H32C 109.5 . .
C33 N6 C35 120.2(4) . .
C33 N6 C34 120.4(3) . .
C35 N6 C34 119.2(3) . .
O2 C33 N6 125.4(3) . .
O2 C33 H33 117.3 . .
N6 C33 H33 117.3 . .
N6 C34 H34A 109.5 . .
N6 C34 H34B 109.5 . .
H34A C34 H34B 109.5 . .
N6 C34 H34C 109.5 . .
H34A C34 H34C 109.5 . .
H34B C34 H34C 109.5 . .
N6 C35 H35A 109.5 . .
N6 C35 H35B 109.5 . .
H35A C35 H35B 109.5 . .
N6 C35 H35C 109.5 . .
H35A C35 H35C 109.5 . .
H35B C35 H35C 109.5 . .

loop_
_geom_bond_atom_site_label_1
_geom_bond_atom_site_label_2
_geom_bond_distance
_geom_bond_site_symmetry_2
Ni1 C10 1.894(3) 2_557
Ni1 C10 1.894(3) .
Ni1 C14 1.899(3) 2_557
Ni1 C14 1.899(3) .
N1 C10 1.354(3) .
N1 C8 1.386(3) .
N1 C7 1.473(3) .
N2 C10 1.352(3) .
N2 C9 1.382(3) .
N2 C11 1.461(3) .
N3 C14 1.355(3) .
N3 C12 1.383(3) .
N3 C11 1.456(3) .
N4 C14 1.356(3) .
N4 C13 1.388(4) .
N4 C15 1.479(3) .
C1 C6 1.386(4) .
C1 C2 1.386(4) .
C1 C7 1.508(4) .
C2 C3 1.385(4) .
C2 H2 0.9500 .
C3 C4 1.405(4) .
C3 H3 0.9500 .
C4 C5 1.399(4) .
C4 C22 1.490(3) .
C5 C6 1.380(4) .
C5 H5 0.9500 .
C6 H6 0.9500 .
C7 H7A 0.9900 .
C7 H7B 0.9900 .
C8 C9 1.349(4) .
C8 H8 0.9500 .
C9 H9 0.9500 .
C12 C13 1.340(4) .
C12 H12 0.9500 .
C11 H11A 0.9900 .
C11 H11B 0.9900 .
C13 H13 0.9500 .
C15 C16 1.505(4) .
C15 H15A 0.9900 .
C15 H15B 0.9900 .
C16 C17 1.384(4) .
C16 C21 1.391(4) .
C17 C18 1.388(4) .
C17 H17 0.9500 .
C18 C19 1.391(4) .
C18 H18 0.9500 .
C19 C20 1.397(4) .
C19 C26 1.527(4) .
C20 C21 1.379(4) .
C20 H20 0.9500 .
C21 H21 0.9500 .
C22 C25A 1.470(4) .
C22 C24B 1.478(4) .
C22 C24A 1.481(4) .
C22 C23B 1.491(4) .
C22 C25B 1.543(4) .
C22 C23A 1.549(4) .
C23A H23A 0.9800 .
C23A H23B 0.9800 .
C23A H23C 0.9800 .
C24A H24A 0.9800 .
C24A H24B 0.9800 .
C24A H24C 0.9800 .
C25A H25A 0.9800 .
C25A H25B 0.9800 .
C25A H25C 0.9800 .
C23B H23D 0.9800 .
C23B H23E 0.9800 .
C23B H23F 0.9800 .
C24B H24D 0.9800 .
C24B H24E 0.9800 .
C24B H24F 0.9800 .
C25B H25D 0.9800 .
C25B H25E 0.9800 .
C25B H25F 0.9800 .
C26 C29 1.524(5) .
C26 C27 1.528(5) .
C26 C28 1.531(6) .
C27 H27A 0.9800 .
C27 H27B 0.9800 .
C27 H27C 0.9800 .
C28 H28A 0.9800 .
C28 H28B 0.9800 .
C28 H28C 0.9800 .
C29 H29A 0.9800 .
C29 H29B 0.9800 .
C29 H29C 0.9800 .
O1 C30 1.230(5) .
N5 C30 1.335(5) .
N5 C31 1.450(5) .
N5 C32 1.456(5) .
C30 H30 0.9500 .
C31 H31A 0.9800 .
C31 H31B 0.9800 .
C31 H31C 0.9800 .
C32 H32A 0.9800 .
C32 H32B 0.9800 .
C32 H32C 0.9800 .
O2 C33 1.220(4) .
N6 C33 1.333(4) .
N6 C35 1.448(5) .
N6 C34 1.451(5) .
C33 H33 0.9500 .
C34 H34A 0.9800 .
C34 H34B 0.9800 .
C34 H34C 0.9800 .
C35 H35A 0.9800 .
C35 H35B 0.9800 .
C35 H35C 0.9800 .

loop_
_geom_torsion_atom_site_label_1
_geom_torsion_atom_site_label_2
_geom_torsion_atom_site_label_3
_geom_torsion_atom_site_label_4
_geom_torsion
_geom_torsion_site_symmetry_1
C6 C1 C2 C3 1.6(4) .
C7 C1 C2 C3 -178.1(3) .
C1 C2 C3 C4 -0.9(5) .
C2 C3 C4 C5 0.1(5) .
C2 C3 C4 C22 179.1(3) .
C3 C4 C5 C6 0.0(5) .
C22 C4 C5 C6 -179.0(3) .
C4 C5 C6 C1 0.7(5) .
C2 C1 C6 C5 -1.5(5) .
C7 C1 C6 C5 178.3(3) .
C10 N1 C7 C1 84.4(3) .
C8 N1 C7 C1 -87.4(3) .
C6 C1 C7 N1 95.3(3) .
C2 C1 C7 N1 -85.0(3) .
C10 N1 C8 C9 -0.3(3) .
C7 N1 C8 C9 172.5(2) .
N1 C8 C9 N2 -0.9(3) .
C10 N2 C9 C8 1.9(3) .
C11 N2 C9 C8 -175.1(2) .
C9 N2 C10 N1 -2.1(3) .
C11 N2 C10 N1 175.1(2) .
C9 N2 C10 Ni1 175.32(18) .
C11 N2 C10 Ni1 -7.5(3) .
C8 N1 C10 N2 1.4(3) .
C7 N1 C10 N2 -171.1(2) .
C8 N1 C10 Ni1 -175.4(2) .
C7 N1 C10 Ni1 12.0(4) .
C14 Ni1 C10 N2 -133.8(2) 2_557
C14 Ni1 C10 N2 46.2(2) .
C14 Ni1 C10 N1 42.6(3) 2_557
C14 Ni1 C10 N1 -137.4(3) .
C14 N3 C12 C13 0.1(3) .
C11 N3 C12 C13 176.9(3) .
C14 N3 C11 N2 47.4(3) .
C12 N3 C11 N2 -129.1(3) .
C10 N2 C11 N3 -46.0(3) .
C9 N2 C11 N3 130.8(3) .
N3 C12 C13 N4 -0.7(3) .
C14 N4 C13 C12 1.1(3) .
C15 N4 C13 C12 179.6(3) .
C12 N3 C14 N4 0.6(3) .
C11 N3 C14 N4 -176.4(2) .
C12 N3 C14 Ni1 -178.17(19) .
C11 N3 C14 Ni1 4.9(3) .
C13 N4 C14 N3 -1.0(3) .
C15 N4 C14 N3 -179.4(2) .
C13 N4 C14 Ni1 177.5(2) .
C15 N4 C14 Ni1 -1.0(4) .
C10 Ni1 C14 N3 135.1(2) 2_557
C10 Ni1 C14 N4 -43.2(3) 2_557
C14 N4 C15 C16 -138.3(3) .
C13 N4 C15 C16 43.5(4) .
N4 C15 C16 C17 -125.1(3) .
N4 C15 C16 C21 57.3(4) .
C21 C16 C17 C18 0.6(5) .
C15 C16 C17 C18 -177.2(3) .
C16 C17 C18 C19 -1.2(6) .
C17 C18 C19 C20 0.4(5) .
C17 C18 C19 C26 178.9(3) .
C18 C19 C20 C21 1.2(5) .
C26 C19 C20 C21 -177.4(3) .
C19 C20 C21 C16 -1.9(5) .
C17 C16 C21 C20 0.9(5) .
C15 C16 C21 C20 178.7(3) .
C5 C4 C22 C25A -76.7(5) .
C3 C4 C22 C25A 104.4(5) .
C5 C4 C22 C24B 104.9(5) .
C3 C4 C22 C24B -74.0(5) .
C5 C4 C22 C24A 49.4(5) .
C3 C4 C22 C24A -129.6(5) .
C5 C4 C22 C23B -130.0(4) .
C3 C4 C22 C23B 51.1(5) .
C5 C4 C22 C25B -13.3(5) .
C3 C4 C22 C25B 167.8(4) .
C5 C4 C22 C23A 165.8(4) .
C3 C4 C22 C23A -13.2(5) .
C18 C19 C26 C29 9.7(5) .
C20 C19 C26 C29 -171.8(4) .
C18 C19 C26 C27 129.4(4) .
C20 C19 C26 C27 -52.1(4) .
C18 C19 C26 C28 -111.5(4) .
C20 C19 C26 C28 67.0(4) .
C31 N5 C30 O1 -4.7(6) .
C32 N5 C30 O1 175.9(4) .
C35 N6 C33 O2 -173.9(4) .
C34 N6 C33 O2 -0.6(6) .

loop_
_platon_squeeze_void_nr
_platon_squeeze_void_average_x
_platon_squeeze_void_average_y
_platon_squeeze_void_average_z
_platon_squeeze_void_volume
_platon_squeeze_void_count_electrons
1 0.500 1.000 0.500 291.6 11.4
